data_4515522
loop_
_publ_author_name
'Bagchi, Vivek'
'Kalra, Anshika'
'Das, Purak'
'Paraskevopoulou, Patrina'
'Gorla, Saidulu'
'Ai, Lin'
'Wang, Qiuwen'
'Mohapatra, Sudip'
'Choudhury, Amitava'
'Sun, Zhicheng'
'Cundari, Thomas R.'
'Stavropoulos, Pericles'

_publ_section_title
;
 Comparative Nitrene-Transfer Chemistry to Olefinic Substrates Mediated by
 a Library of Anionic Mn(II) Triphenylamido-Amine Reagents and M(II)
 Congeners (M = Fe, Co, Ni) Favoring Aromatic over Aliphatic Alkenes
;
_journal_issue 10
_journal_name_full 'ACS Catalysis'
_journal_page_first 9183
_journal_paper_doi 10.1021/acscatal.8b01941
_journal_volume 8
_journal_year 2018
_chemical_formula_moiety 'C88 H131 K Mn N4 O7'
_chemical_formula_sum 'C88 H131 K Mn N4 O7'
_chemical_formula_weight 1451.01
_space_group_IT_number 2
_space_group_name_Hall '-P 1'
_space_group_name_H-M_alt 'P -1'
_symmetry_cell_setting triclinic
_symmetry_space_group_name_Hall '-P 1'
_symmetry_space_group_name_H-M 'P -1'
_atom_sites_solution_hydrogens geom
_atom_sites_solution_primary direct
_atom_sites_solution_secondary difmap
_audit_creation_method SHELXL-97
_cell_angle_alpha 92.203(2)
_cell_angle_beta 93.4740(10)
_cell_angle_gamma 102.8050(10)
_cell_formula_units_Z 2
_cell_length_a 13.4244(15)
_cell_length_b 15.4608(17)
_cell_length_c 21.041(2)
_cell_measurement_reflns_used 9722
_cell_measurement_temperature 130(2)
_cell_measurement_theta_max 28.26
_cell_measurement_theta_min 2.31
_cell_volume 4244.6(8)
_computing_cell_refinement 'Bruker SMART, 1998'
_computing_data_collection 'Bruker SMART, 1998'
_computing_data_reduction 'Bruker SAINT, 1998'
_computing_molecular_graphics 'Bruker SHELXTL'
_computing_publication_material 'Bruker SHELXTL'
_computing_structure_refinement 'SHELXL-97 (Sheldrick, 1997)'
_computing_structure_solution 'SHELXS-97 (Sheldrick, 1990)'
_diffrn_ambient_temperature 130(2)
_diffrn_measured_fraction_theta_full 0.984
_diffrn_measured_fraction_theta_max 0.984
_diffrn_measurement_device_type 'CCD area detector'
_diffrn_measurement_method 'phi and omega scans'
_diffrn_radiation_monochromator graphite
_diffrn_radiation_source 'fine-focus sealed tube'
_diffrn_radiation_type MoK\a
_diffrn_radiation_wavelength 0.71073
_diffrn_reflns_av_R_equivalents 0.0435
_diffrn_reflns_av_sigmaI/netI 0.0508
_diffrn_reflns_limit_h_max 17
_diffrn_reflns_limit_h_min -17
_diffrn_reflns_limit_k_max 20
_diffrn_reflns_limit_k_min -20
_diffrn_reflns_limit_l_max 27
_diffrn_reflns_limit_l_min -27
_diffrn_reflns_number 65303
_diffrn_reflns_theta_full 28.30
_diffrn_reflns_theta_max 28.30
_diffrn_reflns_theta_min 1.56
_exptl_absorpt_coefficient_mu 0.258
_exptl_absorpt_correction_T_max 0.9747
_exptl_absorpt_correction_T_min 0.9039
_exptl_absorpt_correction_type multi-scan
_exptl_absorpt_process_details '(SADABS; Sheldrick, 2003)'
_exptl_crystal_colour green
_exptl_crystal_density_diffrn 1.135
_exptl_crystal_density_method 'not measured'
_exptl_crystal_description rod
_exptl_crystal_F_000 1574
_exptl_crystal_size_max 0.40
_exptl_crystal_size_mid 0.20
_exptl_crystal_size_min 0.10
_refine_diff_density_max 1.433
_refine_diff_density_min -0.661
_refine_diff_density_rms 0.081
_refine_ls_extinction_method none
_refine_ls_goodness_of_fit_ref 1.014
_refine_ls_hydrogen_treatment mixed
_refine_ls_matrix_type full
_refine_ls_number_parameters 1059
_refine_ls_number_reflns 20755
_refine_ls_number_restraints 393
_refine_ls_restrained_S_all 1.019
_refine_ls_R_factor_all 0.1006
_refine_ls_R_factor_gt 0.0823
_refine_ls_shift/su_max 0.006
_refine_ls_shift/su_mean 0.000
_refine_ls_structure_factor_coef Fsqd
_refine_ls_weighting_details 'calc w=1/[\s^2^(Fo^2^)+(0.1456P)^2^+3.0519P] where P=(Fo^2^+2Fc^2^)/3'
_refine_ls_weighting_scheme calc
_refine_ls_wR_factor_gt 0.2295
_refine_ls_wR_factor_ref 0.2480
_reflns_number_gt 15749
_reflns_number_total 20755
_reflns_threshold_expression >2sigma(I)
_cod_data_source_file cs8b01941_si_002.cif
_cod_data_source_block 2L2Mn
_cod_depositor_comments
;
The following automatic conversions were performed:

data item '_exptl_absorpt_correction_type' value 'Multi-Scan' was
changed to 'multi-scan' in accordance with the
/home/data/users/saulius/crontab/automatic-downloads/current/ACS/lib/dictionaries/cif_core.dic
dictionary named 'cif_core.dic' version 2.4.2 last updated on
2011-04-26.

data item '_symmetry_cell_setting' value 'Triclinic' was changed to
'triclinic' in accordance with the
/home/data/users/saulius/crontab/automatic-downloads/current/ACS/lib/dictionaries/cif_core.dic
dictionary named 'cif_core.dic' version 2.4.2 last updated on
2011-04-26.

Automatic conversion script
Id: cif_fix_values 6909 2019-04-08 15:41:33Z antanas 
;
_cod_original_cell_volume 4244.7(8)
_cod_original_sg_symbol_H-M P-1
_cod_database_code 4515522

loop_
_symmetry_equiv_pos_as_xyz
'x, y, z'
'-x, -y, -z'

loop_
_atom_site_label
_atom_site_type_symbol
_atom_site_fract_x
_atom_site_fract_y
_atom_site_fract_z
_atom_site_U_iso_or_equiv
_atom_site_adp_type
_atom_site_occupancy
_atom_site_symmetry_multiplicity
_atom_site_calc_flag
_atom_site_refinement_flags
_atom_site_disorder_assembly
_atom_site_disorder_group
Mn1 Mn 0.57595(3) 0.23725(2) 0.258674(16) 0.02786(11) Uani 1 1 d . . .
K1 K 0.86390(6) 0.74630(5) 0.10474(4) 0.0587(2) Uani 1 1 d . . .
N1 N 0.62774(15) 0.23760(13) 0.15666(9) 0.0300(4) Uani 1 1 d . . .
C1 C 0.73856(19) 0.26765(17) 0.16526(11) 0.0324(5) Uani 1 1 d . . .
C2 C 0.78613(19) 0.24980(16) 0.22435(11) 0.0323(5) Uani 1 1 d . . .
C3 C 0.8942(2) 0.2702(2) 0.22899(13) 0.0402(6) Uani 1 1 d . . .
H3 H 0.9293 0.2568 0.2666 0.048 Uiso 1 1 calc R . .
C4 C 0.9508(2) 0.3090(2) 0.18039(15) 0.0486(7) Uani 1 1 d . . .
H4 H 1.0235 0.3212 0.1851 0.058 Uiso 1 1 calc R . .
C5 C 0.9021(2) 0.3302(2) 0.12488(14) 0.0490(7) Uani 1 1 d . . .
H5 H 0.9409 0.3591 0.0923 0.059 Uiso 1 1 calc R . .
C6 C 0.7961(2) 0.30844(19) 0.11781(12) 0.0404(6) Uani 1 1 d . . .
H6 H 0.7623 0.3218 0.0797 0.048 Uiso 1 1 calc R . .
N2 N 0.72400(15) 0.21286(14) 0.27002(9) 0.0312(4) Uani 1 1 d . . .
C7 C 0.76900(18) 0.19082(16) 0.32772(11) 0.0307(5) Uani 1 1 d . . .
C8 C 0.8296(2) 0.25389(17) 0.37124(11) 0.0337(5) Uani 1 1 d . . .
H8 H 0.8436 0.3147 0.3614 0.040 Uiso 1 1 calc R . .
C9 C 0.8705(2) 0.23029(18) 0.42899(12) 0.0351(5) Uani 1 1 d . . .
C10 C 0.8469(2) 0.14062(18) 0.44309(12) 0.0366(5) Uani 1 1 d . . .
H10 H 0.8740 0.1233 0.4822 0.044 Uiso 1 1 calc R . .
C11 C 0.7850(2) 0.07625(18) 0.40134(13) 0.0390(6) Uani 1 1 d . . .
C12 C 0.74709(19) 0.10214(17) 0.34391(12) 0.0355(5) Uani 1 1 d . . .
H12 H 0.7052 0.0584 0.3150 0.043 Uiso 1 1 calc R . .
C13 C 0.9349(3) 0.3022(2) 0.47611(13) 0.0468(7) Uani 1 1 d . . .
C14 C 0.9966(4) 0.2646(3) 0.52704(18) 0.0734(12) Uani 1 1 d . . .
H14A H 1.0397 0.3135 0.5540 0.110 Uiso 1 1 calc R . .
H14B H 1.0401 0.2302 0.5065 0.110 Uiso 1 1 calc R . .
H14C H 0.9498 0.2260 0.5534 0.110 Uiso 1 1 calc R . .
C15 C 1.0111(3) 0.3690(3) 0.44111(18) 0.0734(11) Uani 1 1 d . . .
H15A H 0.9739 0.3957 0.4086 0.110 Uiso 1 1 calc R . .
H15B H 1.0584 0.3385 0.4207 0.110 Uiso 1 1 calc R . .
H15C H 1.0499 0.4156 0.4716 0.110 Uiso 1 1 calc R . .
C16 C 0.8634(4) 0.3515(3) 0.50925(19) 0.0739(11) Uani 1 1 d . . .
H16A H 0.8256 0.3785 0.4772 0.111 Uiso 1 1 calc R . .
H16B H 0.9039 0.3979 0.5392 0.111 Uiso 1 1 calc R . .
H16C H 0.8149 0.3094 0.5325 0.111 Uiso 1 1 calc R . .
C17 C 0.7584(3) -0.0217(2) 0.41890(17) 0.0568(8) Uani 1 1 d . . .
C18 C 0.8529(4) -0.0561(3) 0.4300(3) 0.0870(14) Uani 1 1 d . . .
H18A H 0.8342 -0.1181 0.4416 0.130 Uiso 1 1 calc R . .
H18B H 0.8969 -0.0203 0.4648 0.130 Uiso 1 1 calc R . .
H18C H 0.8898 -0.0524 0.3911 0.130 Uiso 1 1 calc R . .
C19 C 0.7005(5) -0.0284(4) 0.4807(3) 0.116(2) Uani 1 1 d . . .
H19A H 0.6832 -0.0904 0.4923 0.174 Uiso 1 1 calc R . .
H19B H 0.6375 -0.0069 0.4735 0.174 Uiso 1 1 calc R . .
H19C H 0.7442 0.0080 0.5153 0.174 Uiso 1 1 calc R . .
C20 C 0.6811(6) -0.0797(3) 0.3705(4) 0.153(4) Uani 1 1 d . . .
H20A H 0.7114 -0.0812 0.3293 0.230 Uiso 1 1 calc R . .
H20B H 0.6199 -0.0552 0.3656 0.230 Uiso 1 1 calc R . .
H20C H 0.6622 -0.1401 0.3852 0.230 Uiso 1 1 calc R . .
C21 C 0.59228(19) 0.14505(17) 0.13352(11) 0.0323(5) Uani 1 1 d . . .
C22 C 0.5048(2) 0.09386(17) 0.16093(11) 0.0344(5) Uani 1 1 d . . .
C23 C 0.4643(2) 0.00835(19) 0.13130(13) 0.0436(6) Uani 1 1 d . . .
H23 H 0.4020 -0.0260 0.1446 0.052 Uiso 1 1 calc R . .
C24 C 0.5125(3) -0.0265(2) 0.08370(13) 0.0476(7) Uani 1 1 d . . .
H24 H 0.4834 -0.0845 0.0656 0.057 Uiso 1 1 calc R . .
C25 C 0.6019(3) 0.0211(2) 0.06200(13) 0.0474(7) Uani 1 1 d . . .
H25 H 0.6367 -0.0046 0.0310 0.057 Uiso 1 1 calc R . .
C26 C 0.6404(2) 0.10821(19) 0.08661(12) 0.0394(6) Uani 1 1 d . . .
H26 H 0.7006 0.1427 0.0709 0.047 Uiso 1 1 calc R . .
N3 N 0.46559(16) 0.13279(14) 0.21046(10) 0.0342(4) Uani 1 1 d . . .
C27 C 0.3877(2) 0.08406(18) 0.24495(12) 0.0371(5) Uani 1 1 d . . .
C28 C 0.3184(2) 0.1291(2) 0.26972(13) 0.0428(6) Uani 1 1 d . . .
H28 H 0.3215 0.1889 0.2593 0.051 Uiso 1 1 calc R . .
C29 C 0.2437(2) 0.0878(2) 0.30988(14) 0.0509(7) Uani 1 1 d . . .
C30 C 0.2395(3) -0.0005(2) 0.32401(15) 0.0559(8) Uani 1 1 d . . .
H30 H 0.1886 -0.0293 0.3503 0.067 Uiso 1 1 calc R . .
C31 C 0.3081(3) -0.0470(2) 0.30050(14) 0.0527(8) Uani 1 1 d . A .
C32 C 0.3811(2) -0.00420(19) 0.26167(13) 0.0443(6) Uani 1 1 d . . .
H32 H 0.4284 -0.0356 0.2457 0.053 Uiso 1 1 calc R . .
C33 C 0.1742(2) 0.1424(3) 0.33922(18) 0.0643(10) Uani 1 1 d . . .
C34 C 0.0907(3) 0.0851(4) 0.3759(3) 0.0950(16) Uani 1 1 d . . .
H34A H 0.0532 0.0345 0.3482 0.142 Uiso 1 1 calc R . .
H34B H 0.0433 0.1208 0.3896 0.142 Uiso 1 1 calc R . .
H34C H 0.1224 0.0633 0.4134 0.142 Uiso 1 1 calc R . .
C35 C 0.1216(3) 0.1856(4) 0.2865(2) 0.0843(14) Uani 1 1 d . . .
H35A H 0.1737 0.2237 0.2630 0.126 Uiso 1 1 calc R . .
H35B H 0.0784 0.2216 0.3055 0.126 Uiso 1 1 calc R . .
H35C H 0.0792 0.1393 0.2572 0.126 Uiso 1 1 calc R . .
C36 C 0.2408(3) 0.2143(3) 0.38611(18) 0.0672(10) Uani 1 1 d . . .
H36A H 0.2769 0.1860 0.4183 0.101 Uiso 1 1 calc R . .
H36B H 0.1971 0.2479 0.4071 0.101 Uiso 1 1 calc R . .
H36C H 0.2909 0.2547 0.3627 0.101 Uiso 1 1 calc R . .
C37 C 0.3043(4) -0.1432(2) 0.31887(17) 0.0674(11) Uani 1 1 d U . .
C38A C 0.3918(6) -0.1863(4) 0.2890(4) 0.0627(19) Uani 0.559(7) 1 d PU A 1
H38A H 0.4592 -0.1468 0.2995 0.094 Uiso 0.559(7) 1 calc PR A 1
H38B H 0.3788 -0.1942 0.2426 0.094 Uiso 0.559(7) 1 calc PR A 1
H38C H 0.3905 -0.2441 0.3069 0.094 Uiso 0.559(7) 1 calc PR A 1
C39A C 0.3389(6) -0.1398(4) 0.3920(3) 0.0613(17) Uani 0.559(7) 1 d PU A 1
H39A H 0.3465 -0.1988 0.4039 0.092 Uiso 0.559(7) 1 calc PR A 1
H39B H 0.2872 -0.1215 0.4171 0.092 Uiso 0.559(7) 1 calc PR A 1
H39C H 0.4046 -0.0970 0.4005 0.092 Uiso 0.559(7) 1 calc PR A 1
C40A C 0.2061(5) -0.2034(4) 0.3038(4) 0.0637(19) Uani 0.559(7) 1 d PU A 1
H40A H 0.1889 -0.2059 0.2577 0.096 Uiso 0.559(7) 1 calc PR A 1
H40B H 0.1535 -0.1823 0.3263 0.096 Uiso 0.559(7) 1 calc PR A 1
H40C H 0.2093 -0.2628 0.3171 0.096 Uiso 0.559(7) 1 calc PR A 1
C38B C 0.3911(11) -0.1512(8) 0.3488(5) 0.104(5) Uani 0.441(7) 1 d PU A 2
H38D H 0.3902 -0.2143 0.3531 0.156 Uiso 0.441(7) 1 calc PR A 2
H38E H 0.3987 -0.1210 0.3912 0.156 Uiso 0.441(7) 1 calc PR A 2
H38F H 0.4487 -0.1242 0.3243 0.156 Uiso 0.441(7) 1 calc PR A 2
C39B C 0.1963(12) -0.1750(7) 0.3568(5) 0.119(6) Uani 0.441(7) 1 d PU A 2
H39D H 0.1811 -0.2396 0.3603 0.178 Uiso 0.441(7) 1 calc PR A 2
H39E H 0.1393 -0.1584 0.3326 0.178 Uiso 0.441(7) 1 calc PR A 2
H39F H 0.2055 -0.1457 0.3995 0.178 Uiso 0.441(7) 1 calc PR A 2
C40B C 0.2639(8) -0.1955(6) 0.2526(4) 0.066(3) Uani 0.441(7) 1 d PU A 2
H40D H 0.3152 -0.1790 0.2215 0.100 Uiso 0.441(7) 1 calc PR A 2
H40E H 0.1999 -0.1801 0.2373 0.100 Uiso 0.441(7) 1 calc PR A 2
H40F H 0.2515 -0.2595 0.2582 0.100 Uiso 0.441(7) 1 calc PR A 2
C41 C 0.57622(19) 0.29958(16) 0.12564(11) 0.0329(5) Uani 1 1 d . . .
C42 C 0.54938(19) 0.36613(17) 0.16565(12) 0.0346(5) Uani 1 1 d . . .
C43 C 0.5088(2) 0.4313(2) 0.13336(14) 0.0463(7) Uani 1 1 d . . .
H43 H 0.4937 0.4793 0.1576 0.056 Uiso 1 1 calc R . .
C44 C 0.4906(3) 0.4269(2) 0.06767(15) 0.0550(8) Uani 1 1 d . . .
H44 H 0.4630 0.4715 0.0480 0.066 Uiso 1 1 calc R . .
C45 C 0.5120(3) 0.3587(2) 0.03041(14) 0.0518(7) Uani 1 1 d . . .
H45 H 0.4975 0.3552 -0.0145 0.062 Uiso 1 1 calc R . .
C46 C 0.5552(2) 0.2950(2) 0.05995(12) 0.0418(6) Uani 1 1 d . . .
H46 H 0.5705 0.2479 0.0348 0.050 Uiso 1 1 calc R . .
N4 N 0.56691(17) 0.36459(14) 0.23040(10) 0.0334(4) Uani 1 1 d . . .
C47 C 0.5333(2) 0.42596(16) 0.27065(12) 0.0348(5) Uani 1 1 d . . .
C48 C 0.4312(2) 0.43552(18) 0.26796(12) 0.0376(5) Uani 1 1 d . . .
H48 H 0.3829 0.4012 0.2367 0.045 Uiso 1 1 calc R . .
C49 C 0.3993(2) 0.49437(19) 0.31023(13) 0.0423(6) Uani 1 1 d . . .
C50 C 0.4708(3) 0.5422(2) 0.35670(16) 0.0516(7) Uani 1 1 d . . .
H50 H 0.4501 0.5825 0.3856 0.062 Uiso 1 1 calc R . .
C51 C 0.5725(3) 0.5328(2) 0.36226(18) 0.0558(8) Uani 1 1 d . B .
C52 C 0.6017(2) 0.4749(2) 0.31828(15) 0.0462(6) Uani 1 1 d . . .
H52 H 0.6706 0.4686 0.3209 0.055 Uiso 1 1 calc R . .
C53 C 0.2869(2) 0.5056(2) 0.30243(15) 0.0511(7) Uani 1 1 d . . .
C54 C 0.2610(3) 0.5617(3) 0.35743(18) 0.0709(11) Uani 1 1 d . . .
H54A H 0.1907 0.5690 0.3499 0.106 Uiso 1 1 calc R . .
H54B H 0.3084 0.6201 0.3604 0.106 Uiso 1 1 calc R . .
H54C H 0.2673 0.5320 0.3973 0.106 Uiso 1 1 calc R . .
C55 C 0.2759(4) 0.5538(4) 0.24021(19) 0.0819(14) Uani 1 1 d . . .
H55A H 0.2838 0.5153 0.2036 0.123 Uiso 1 1 calc R . .
H55B H 0.3288 0.6090 0.2415 0.123 Uiso 1 1 calc R . .
H55C H 0.2080 0.5676 0.2361 0.123 Uiso 1 1 calc R . .
C56 C 0.2119(3) 0.4166(3) 0.2977(3) 0.0917(16) Uani 1 1 d . . .
H56A H 0.2198 0.3853 0.3366 0.138 Uiso 1 1 calc R . .
H56B H 0.2254 0.3811 0.2608 0.138 Uiso 1 1 calc R . .
H56C H 0.1419 0.4255 0.2924 0.138 Uiso 1 1 calc R . .
C57 C 0.6497(3) 0.5856(4) 0.4147(3) 0.0947(18) Uani 1 1 d . . .
C58A C 0.7314(6) 0.6608(5) 0.3653(6) 0.082(3) Uani 0.479(9) 1 d PU B 1
H58A H 0.7851 0.7013 0.3924 0.122 Uiso 0.479(9) 1 calc PR B 1
H58B H 0.6903 0.6951 0.3412 0.122 Uiso 0.479(9) 1 calc PR B 1
H58C H 0.7630 0.6264 0.3355 0.122 Uiso 0.479(9) 1 calc PR B 1
C59A C 0.6071(7) 0.6602(6) 0.4470(5) 0.072(3) Uani 0.479(9) 1 d PU B 1
H59A H 0.5496 0.6337 0.4717 0.108 Uiso 0.479(9) 1 calc PR B 1
H59B H 0.5836 0.6960 0.4142 0.108 Uiso 0.479(9) 1 calc PR B 1
H59C H 0.6612 0.6981 0.4754 0.108 Uiso 0.479(9) 1 calc PR B 1
C60A C 0.7140(19) 0.5373(15) 0.4442(11) 0.112(10) Uani 0.479(9) 1 d PU B 1
H60A H 0.7600 0.5755 0.4770 0.168 Uiso 0.479(9) 1 calc PR B 1
H60B H 0.7545 0.5159 0.4124 0.168 Uiso 0.479(9) 1 calc PR B 1
H60C H 0.6726 0.4865 0.4641 0.168 Uiso 0.479(9) 1 calc PR B 1
C58B C 0.6002(7) 0.5533(5) 0.4862(3) 0.072(3) Uani 0.521(9) 1 d P B 2
H58D H 0.5792 0.4884 0.4853 0.109 Uiso 0.521(9) 1 calc PR B 2
H58E H 0.5408 0.5789 0.4926 0.109 Uiso 0.521(9) 1 calc PR B 2
H58F H 0.6526 0.5744 0.5212 0.109 Uiso 0.521(9) 1 calc PR B 2
C59B C 0.6672(10) 0.6740(5) 0.4147(4) 0.082(3) Uani 0.521(9) 1 d PU B 2
H59D H 0.7002 0.6998 0.4561 0.123 Uiso 0.521(9) 1 calc PR B 2
H59E H 0.6021 0.6920 0.4072 0.123 Uiso 0.521(9) 1 calc PR B 2
H59F H 0.7122 0.6952 0.3809 0.123 Uiso 0.521(9) 1 calc PR B 2
C60B C 0.737(2) 0.5497(15) 0.4245(9) 0.113(7) Uani 0.521(9) 1 d PU B 2
H60D H 0.7742 0.5738 0.4653 0.170 Uiso 0.521(9) 1 calc PR B 2
H60E H 0.7826 0.5655 0.3898 0.170 Uiso 0.521(9) 1 calc PR B 2
H60F H 0.7164 0.4849 0.4253 0.170 Uiso 0.521(9) 1 calc PR B 2
O1 O 0.53303(15) 0.22456(13) 0.35857(8) 0.0393(4) Uani 1 1 d . E .
C61 C 0.5671(4) 0.2953(2) 0.40711(16) 0.0645(10) Uani 1 1 d U . .
H61A H 0.5302 0.3435 0.4010 0.077 Uiso 1 1 calc . C 1
H61B H 0.6416 0.3202 0.4067 0.077 Uiso 1 1 calc . D 1
C62A C 0.5414(4) 0.2501(4) 0.4687(2) 0.0528(15) Uani 0.695(13) 1 d PU E 1
H62A H 0.585(2) 0.2773(13) 0.5020(15) 0.063 Uiso 0.695(13) 1 calc PR E 1
H62B H 0.476(3) 0.2503(4) 0.4781(5) 0.063 Uiso 0.695(13) 1 calc PR E 1
C62B C 0.6083(10) 0.2436(7) 0.4687(4) 0.047(3) Uani 0.305(13) 1 d PU E 2
H62C H 0.6827 0.2462 0.4689 0.056 Uiso 0.305(13) 1 calc PR E 2
H62D H 0.5927 0.2685 0.5101 0.056 Uiso 0.305(13) 1 calc PR E 2
C63 C 0.5530(4) 0.1616(3) 0.45542(18) 0.0855(14) Uani 1 1 d U . .
H63A H 0.5148 0.1200 0.4847 0.103 Uiso 1 1 calc . F 1
H63B H 0.6261 0.1589 0.4594 0.103 Uiso 1 1 calc . G 1
C64 C 0.5093(2) 0.14030(19) 0.38840(13) 0.0402(6) Uani 1 1 d . E .
H64A H 0.5405(8) 0.0978(11) 0.3678(5) 0.048 Uiso 1 1 calc R . .
H64B H 0.4369(18) 0.1171(6) 0.38696(14) 0.048 Uiso 1 1 calc R . .
O2 O 0.8823(3) 0.6357(2) 0.20102(17) 0.0984(11) Uani 1 1 d . H .
C65 C 0.9494(6) 0.6664(5) 0.2549(4) 0.133(3) Uani 1 1 d . . .
H65A H 0.9118(18) 0.7024(18) 0.2896(17) 0.160 Uiso 1 1 calc R H .
H65B H 1.019(3) 0.713(2) 0.2409(7) 0.160 Uiso 1 1 calc R . .
C66 C 0.9758(6) 0.5914(7) 0.2831(4) 0.145(3) Uani 1 1 d . H .
H66A H 0.9755 0.5972 0.3301 0.175 Uiso 1 1 calc R . .
H66B H 1.0449 0.5861 0.2720 0.175 Uiso 1 1 calc R . .
C67 C 0.8978(7) 0.5126(5) 0.2574(3) 0.121(3) Uani 1 1 d . . .
H67A H 0.9267(17) 0.469(3) 0.2473(6) 0.145 Uiso 1 1 calc R H .
H67B H 0.853(3) 0.4949(12) 0.2855(16) 0.145 Uiso 1 1 calc R . .
C68 C 0.8491(8) 0.5407(4) 0.2015(3) 0.144(3) Uani 1 1 d . H .
H68A H 0.766(4) 0.5217(11) 0.2028(3) 0.173 Uiso 1 1 calc R . .
H68B H 0.8706(13) 0.5096(16) 0.159(2) 0.173 Uiso 1 1 calc R . .
O3 O 0.8287(3) 0.5929(2) 0.03507(16) 0.0910(10) Uani 1 1 d . H .
C69 C 0.7437(4) 0.5215(3) 0.0270(2) 0.0863(13) Uani 1 1 d U . .
H69A H 0.6794 0.5429 0.0253 0.104 Uiso 1 1 calc R H .
H69B H 0.7431 0.4814 0.0626 0.104 Uiso 1 1 calc R . .
C70 C 0.7545(5) 0.4743(4) -0.0348(3) 0.1074(19) Uani 1 1 d U H .
H70A H 0.7734 0.4171 -0.0270 0.129 Uiso 1 1 calc R . .
H70B H 0.6891 0.4622 -0.0616 0.129 Uiso 1 1 calc R . .
C71 C 0.8305(7) 0.5295(6) -0.0650(3) 0.166(4) Uani 1 1 d U . .
H71A H 0.8010 0.5641 -0.0967 0.200 Uiso 1 1 calc . . .
H71B H 0.8739 0.4950 -0.0865 0.200 Uiso 1 1 calc . . .
C72 C 0.8907(7) 0.5891(9) -0.0114(5) 0.248(7) Uani 1 1 d U H .
H72A H 0.9497 0.5653 0.0044 0.298 Uiso 1 1 calc . . .
H72B H 0.9170 0.6493 -0.0264 0.298 Uiso 1 1 calc . . .
O4 O 0.8239(3) 0.8137(2) -0.00906(14) 0.0872(10) Uani 1 1 d U H .
C73 C 0.8767(8) 0.8685(7) -0.0533(4) 0.185(5) Uani 1 1 d U . .
H73A H 0.9347 0.8448 -0.0677 0.278 Uiso 1 1 calc . . .
H73B H 0.9037 0.9294 -0.0342 0.278 Uiso 1 1 calc . . .
C74 C 0.7984(8) 0.8688(7) -0.1088(4) 0.188(5) Uani 1 1 d U H .
H74A H 0.7704 0.9228 -0.1056 0.226 Uiso 1 1 calc R . .
H74B H 0.8302 0.8674 -0.1500 0.226 Uiso 1 1 calc R . .
C75 C 0.7212(4) 0.7929(5) -0.1045(3) 0.1067(19) Uani 1 1 d U . .
H75A H 0.7394 0.7391 -0.1230 0.128 Uiso 1 1 calc R H .
H75B H 0.6547 0.7992 -0.1245 0.128 Uiso 1 1 calc R . .
C76 C 0.7223(6) 0.7939(7) -0.0337(3) 0.152(4) Uani 1 1 d U H .
H76A H 0.689(2) 0.837(3) -0.0187(10) 0.182 Uiso 1 1 calc R . .
H76B H 0.689(2) 0.739(4) -0.0209(9) 0.182 Uiso 1 1 calc R . .
O5 O 0.9010(3) 0.9204(2) 0.14074(18) 0.1026(12) Uani 1 1 d U H .
C77 C 0.8696(7) 0.9857(5) 0.1053(4) 0.133(3) Uani 1 1 d U . .
H77A H 0.9059 0.9932 0.0657 0.160 Uiso 1 1 calc R H .
H77B H 0.7951 0.9676 0.0936 0.160 Uiso 1 1 calc R . .
C78 C 0.8919(5) 1.0658(5) 0.1423(3) 0.1095(17) Uani 1 1 d U H .
H78A H 0.8572 1.1107 0.1246 0.131 Uiso 1 1 calc R . .
H78B H 0.9664 1.0911 0.1499 0.131 Uiso 1 1 calc R . .
C79 C 0.8439(7) 1.0251(5) 0.2006(4) 0.136(3) Uani 1 1 d U . .
H79A H 0.7687 1.0046 0.1934 0.163 Uiso 1 1 calc R H .
H79B H 0.8608 1.0666 0.2387 0.163 Uiso 1 1 calc R . .
C80 C 0.8991(10) 0.9441(5) 0.2060(3) 0.172(4) Uani 1 1 d U H .
H80A H 0.9690 0.9629 0.2270 0.206 Uiso 1 1 calc R . .
H80B H 0.8587 0.8950 0.2289 0.206 Uiso 1 1 calc R . .
O6A O 0.6923(8) 0.7474(8) 0.1619(5) 0.091(3) Uani 0.595(12) 1 d PU H 1
C81A C 0.6580(15) 0.6865(14) 0.2107(9) 0.151(6) Uani 0.595(12) 1 d PU H 1
H81A H 0.672(2) 0.616(6) 0.1961(14) 0.181 Uiso 0.595(12) 1 calc PR H 1
H81B H 0.707(5) 0.712(3) 0.259(5) 0.181 Uiso 0.595(12) 1 calc PR H 1
C82A C 0.5572(10) 0.6781(9) 0.2201(7) 0.113(3) Uani 0.595(12) 1 d PU H 1
H82A H 0.5264 0.6178 0.2333 0.136 Uiso 0.595(12) 1 calc PR H 1
H82B H 0.5477 0.7223 0.2532 0.136 Uiso 0.595(12) 1 calc PR H 1
C83A C 0.5155(7) 0.6928(8) 0.1637(5) 0.110(4) Uani 0.595(12) 1 d PU H 1
H83A H 0.482(6) 0.7014(19) 0.1664(7) 0.131 Uiso 0.595(12) 1 calc PR H 1
H83B H 0.5091(13) 0.665(5) 0.149(3) 0.131 Uiso 0.595(12) 1 calc PR H 1
C84A C 0.5953(14) 0.7733(10) 0.1332(9) 0.109(4) Uani 0.595(12) 1 d PU H 1
H84A H 0.5892(15) 0.7687(11) 0.080(4) 0.131 Uiso 0.595(12) 1 calc PR H 1
H84B H 0.5881(15) 0.840(5) 0.1511(15) 0.131 Uiso 0.595(12) 1 calc PR H 1
C81B C 0.6285(11) 0.6638(9) 0.1719(9) 0.097(4) Uani 0.405(12) 1 d PU H 2
H81C H 0.655(7) 0.648(4) 0.181(2) 0.116 Uiso 0.405(12) 1 calc PR H 2
H81D H 0.598(8) 0.641(6) 0.161(3) 0.116 Uiso 0.405(12) 1 calc PR H 2
C82B C 0.587(2) 0.743(2) 0.2355(13) 0.157(7) Uani 0.405(12) 1 d PU H 2
H82C H 0.5324 0.7117 0.2616 0.188 Uiso 0.405(12) 1 calc PR H 2
H82D H 0.6450 0.7788 0.2628 0.188 Uiso 0.405(12) 1 calc PR H 2
C83B C 0.5487(15) 0.7926(15) 0.1829(11) 0.147(6) Uani 0.405(12) 1 d PU H 2
H83C H 0.490(10) 0.761(5) 0.164(3) 0.176 Uiso 0.405(12) 1 calc PR H 2
H83D H 0.539(2) 0.844(9) 0.198(3) 0.176 Uiso 0.405(12) 1 calc PR H 2
O6B O 0.6669(11) 0.7269(9) 0.1367(8) 0.078(3) Uani 0.405(12) 1 d PU H 2
C84B C 0.6226(12) 0.8055(12) 0.1416(12) 0.096(5) Uani 0.405(12) 1 d PU H 2
H84C H 0.659(6) 0.841(6) 0.152(2) 0.115 Uiso 0.405(12) 1 calc PR H 2
H84D H 0.603(3) 0.8130(18) 0.113(5) 0.115 Uiso 0.405(12) 1 calc PR H 2
O7 O 1.0706(3) 0.7837(3) 0.1063(4) 0.190(3) Uani 1 1 d U H .
C85 C 1.1348(5) 0.7317(4) 0.0960(4) 0.125(3) Uani 1 1 d U . .
H85A H 1.1068(17) 0.689(3) 0.0683(16) 0.150 Uiso 1 1 calc R H .
H85B H 1.1504(10) 0.7088(14) 0.131(2) 0.150 Uiso 1 1 calc R . .
C86 C 1.2305(4) 0.7885(5) 0.0709(3) 0.1083(18) Uani 1 1 d U H .
H86A H 1.2896 0.7983 0.1029 0.130 Uiso 1 1 calc R . .
H86B H 1.2486 0.7614 0.0310 0.130 Uiso 1 1 calc R . .
C87 C 1.1979(5) 0.8705(5) 0.0595(4) 0.116(2) Uani 1 1 d U . .
H87A H 1.2572 0.9219 0.0652 0.139 Uiso 1 1 calc R H .
H87B H 1.1667 0.8688 0.0155 0.139 Uiso 1 1 calc R . .
C88 C 1.1261(7) 0.8783(6) 0.1037(6) 0.185(4) Uani 1 1 d U H .
H88A H 1.0797 0.9159 0.0884 0.222 Uiso 1 1 calc R . .
H88B H 1.1597 0.9026 0.1457 0.222 Uiso 1 1 calc R . .

loop_
_atom_site_aniso_label
_atom_site_aniso_U_11
_atom_site_aniso_U_22
_atom_site_aniso_U_33
_atom_site_aniso_U_23
_atom_site_aniso_U_13
_atom_site_aniso_U_12
Mn1 0.02951(19) 0.02904(19) 0.02728(18) 0.00785(13) 0.00560(13) 0.00933(13)
K1 0.0586(4) 0.0592(4) 0.0617(4) 0.0152(3) 0.0106(3) 0.0166(3)
N1 0.0323(10) 0.0321(10) 0.0287(9) 0.0093(7) 0.0049(7) 0.0121(8)
C1 0.0336(12) 0.0369(12) 0.0301(11) 0.0058(9) 0.0073(9) 0.0133(10)
C2 0.0350(12) 0.0333(12) 0.0316(11) 0.0054(9) 0.0057(9) 0.0125(10)
C3 0.0343(13) 0.0513(16) 0.0384(13) 0.0073(11) 0.0053(10) 0.0150(11)
C4 0.0343(14) 0.0641(19) 0.0487(16) 0.0061(14) 0.0123(12) 0.0108(13)
C5 0.0432(15) 0.0622(19) 0.0429(15) 0.0129(13) 0.0174(12) 0.0090(13)
C6 0.0431(14) 0.0484(15) 0.0329(12) 0.0105(11) 0.0102(10) 0.0136(12)
N2 0.0301(10) 0.0381(11) 0.0280(9) 0.0084(8) 0.0034(7) 0.0119(8)
C7 0.0287(11) 0.0362(12) 0.0306(11) 0.0079(9) 0.0042(8) 0.0126(9)
C8 0.0394(13) 0.0317(12) 0.0330(11) 0.0059(9) 0.0042(9) 0.0135(10)
C9 0.0365(13) 0.0412(13) 0.0315(11) 0.0041(10) 0.0033(9) 0.0163(10)
C10 0.0345(12) 0.0466(14) 0.0327(11) 0.0132(10) 0.0035(9) 0.0154(11)
C11 0.0367(13) 0.0396(14) 0.0425(13) 0.0180(11) 0.0052(10) 0.0093(11)
C12 0.0331(12) 0.0346(12) 0.0384(12) 0.0087(10) 0.0025(10) 0.0058(10)
C13 0.0597(18) 0.0481(16) 0.0335(13) -0.0021(11) -0.0045(12) 0.0172(14)
C14 0.100(3) 0.069(2) 0.0496(19) -0.0048(17) -0.0295(19) 0.025(2)
C15 0.077(3) 0.070(2) 0.054(2) -0.0061(17) -0.0097(18) -0.019(2)
C16 0.092(3) 0.074(3) 0.061(2) -0.0228(19) 0.001(2) 0.037(2)
C17 0.062(2) 0.0421(16) 0.0624(19) 0.0265(14) -0.0032(15) 0.0021(14)
C18 0.090(3) 0.055(2) 0.121(4) 0.038(2) 0.008(3) 0.022(2)
C19 0.111(4) 0.108(4) 0.146(5) 0.083(4) 0.062(4) 0.034(3)
C20 0.161(6) 0.058(3) 0.202(7) 0.066(4) -0.091(6) -0.039(3)
C21 0.0385(12) 0.0356(12) 0.0258(10) 0.0055(9) -0.0019(9) 0.0153(10)
C22 0.0410(13) 0.0352(12) 0.0289(11) 0.0081(9) -0.0027(9) 0.0131(10)
C23 0.0546(17) 0.0400(14) 0.0327(12) 0.0049(10) -0.0052(11) 0.0047(12)
C24 0.0650(19) 0.0399(14) 0.0349(13) -0.0017(11) -0.0109(12) 0.0097(13)
C25 0.0625(18) 0.0531(17) 0.0310(12) -0.0063(11) -0.0049(12) 0.0257(14)
C26 0.0451(14) 0.0490(15) 0.0282(11) 0.0032(10) 0.0007(10) 0.0195(12)
N3 0.0345(11) 0.0367(11) 0.0321(10) 0.0099(8) 0.0027(8) 0.0082(8)
C27 0.0322(12) 0.0441(14) 0.0318(11) 0.0071(10) -0.0025(9) 0.0019(10)
C28 0.0321(13) 0.0572(17) 0.0390(13) 0.0099(12) -0.0031(10) 0.0096(12)
C29 0.0285(13) 0.077(2) 0.0434(15) 0.0035(14) -0.0005(11) 0.0035(13)
C30 0.0461(17) 0.065(2) 0.0426(15) 0.0057(14) 0.0029(12) -0.0172(15)
C31 0.063(2) 0.0476(16) 0.0348(13) 0.0011(12) 0.0042(13) -0.0154(14)
C32 0.0523(16) 0.0407(14) 0.0332(12) 0.0059(10) 0.0002(11) -0.0036(12)
C33 0.0335(15) 0.100(3) 0.061(2) 0.0063(19) 0.0081(14) 0.0162(17)
C34 0.047(2) 0.128(4) 0.109(4) 0.001(3) 0.033(2) 0.010(2)
C35 0.048(2) 0.129(4) 0.083(3) -0.006(3) -0.0106(19) 0.040(2)
C36 0.0492(19) 0.101(3) 0.058(2) -0.0057(19) 0.0031(15) 0.033(2)
C37 0.102(3) 0.0420(17) 0.0473(18) 0.0040(14) 0.0230(19) -0.0119(18)
C38A 0.074(4) 0.033(3) 0.084(5) 0.017(3) 0.022(3) 0.012(3)
C39A 0.070(4) 0.053(3) 0.060(4) 0.013(3) 0.004(3) 0.010(3)
C40A 0.058(4) 0.046(3) 0.077(4) 0.001(3) 0.010(3) -0.010(3)
C38B 0.145(11) 0.082(7) 0.053(6) 0.028(5) -0.030(7) -0.035(7)
C39B 0.174(13) 0.075(6) 0.070(6) -0.017(5) 0.073(7) -0.064(8)
C40B 0.083(6) 0.056(5) 0.046(4) 0.005(3) 0.011(4) -0.017(4)
C41 0.0368(12) 0.0332(12) 0.0327(11) 0.0131(9) 0.0065(9) 0.0137(10)
C42 0.0352(12) 0.0336(12) 0.0386(12) 0.0132(10) 0.0082(10) 0.0122(10)
C43 0.0600(18) 0.0399(14) 0.0488(15) 0.0212(12) 0.0159(13) 0.0255(13)
C44 0.071(2) 0.0565(18) 0.0497(16) 0.0319(14) 0.0133(15) 0.0339(16)
C45 0.067(2) 0.0625(19) 0.0334(13) 0.0212(13) 0.0059(13) 0.0258(16)
C46 0.0506(16) 0.0493(15) 0.0318(12) 0.0149(11) 0.0074(11) 0.0215(13)
N4 0.0395(11) 0.0299(10) 0.0348(10) 0.0079(8) 0.0072(8) 0.0142(8)
C47 0.0394(13) 0.0280(11) 0.0401(12) 0.0087(9) 0.0083(10) 0.0116(10)
C48 0.0425(14) 0.0377(13) 0.0374(12) 0.0050(10) 0.0039(10) 0.0182(11)
C49 0.0469(15) 0.0441(15) 0.0422(14) 0.0064(11) 0.0073(11) 0.0216(12)
C50 0.0562(18) 0.0446(16) 0.0574(18) -0.0094(13) 0.0087(14) 0.0192(14)
C51 0.0495(17) 0.0481(17) 0.066(2) -0.0164(15) 0.0018(15) 0.0076(14)
C52 0.0370(14) 0.0411(14) 0.0597(17) -0.0045(13) 0.0063(12) 0.0071(11)
C53 0.0498(17) 0.065(2) 0.0483(16) 0.0041(14) 0.0082(13) 0.0324(15)
C54 0.067(2) 0.104(3) 0.056(2) -0.004(2) 0.0042(17) 0.052(2)
C55 0.089(3) 0.124(4) 0.053(2) 0.008(2) -0.0010(19) 0.069(3)
C56 0.046(2) 0.085(3) 0.148(5) -0.008(3) 0.013(2) 0.022(2)
C57 0.057(2) 0.097(3) 0.122(4) -0.063(3) -0.018(2) 0.018(2)
C58A 0.046(4) 0.044(4) 0.144(9) -0.018(5) 0.003(5) -0.008(3)
C59A 0.062(5) 0.062(5) 0.083(6) -0.032(5) -0.007(4) 0.004(4)
C60A 0.157(18) 0.061(8) 0.106(16) -0.008(9) -0.094(15) 0.028(11)
C58B 0.102(6) 0.065(5) 0.039(3) 0.007(3) -0.008(3) -0.002(4)
C59B 0.146(10) 0.038(3) 0.053(4) -0.007(3) 0.001(5) 0.003(4)
C60B 0.177(16) 0.066(9) 0.065(8) -0.011(6) -0.038(8) -0.027(8)
O1 0.0462(10) 0.0393(10) 0.0337(9) 0.0072(7) 0.0116(7) 0.0090(8)
C61 0.101(3) 0.0487(18) 0.0398(15) 0.0001(13) 0.0148(17) 0.0058(18)
C62A 0.042(3) 0.085(3) 0.034(2) 0.003(2) 0.0044(17) 0.021(2)
C62B 0.053(8) 0.061(6) 0.027(4) 0.001(4) 0.003(4) 0.010(4)
C63 0.123(4) 0.070(2) 0.0462(19) 0.0176(17) -0.029(2) -0.009(2)
C64 0.0357(13) 0.0427(14) 0.0411(13) 0.0150(11) 0.0029(10) 0.0039(11)
O2 0.136(3) 0.077(2) 0.082(2) 0.0209(17) -0.024(2) 0.031(2)
C65 0.128(5) 0.111(5) 0.133(5) 0.031(4) -0.049(4) -0.023(4)
C66 0.123(6) 0.200(9) 0.130(6) 0.033(6) -0.034(5) 0.079(6)
C67 0.192(8) 0.093(4) 0.100(4) 0.033(3) 0.037(5) 0.071(5)
C68 0.234(9) 0.069(3) 0.117(5) -0.006(3) -0.072(6) 0.032(4)
O3 0.083(2) 0.089(2) 0.088(2) -0.0173(17) 0.0291(17) -0.0117(17)
C69 0.098(3) 0.076(3) 0.077(3) 0.004(2) 0.015(2) -0.002(2)
C70 0.107(4) 0.087(3) 0.115(4) -0.030(3) 0.034(3) -0.008(3)
C71 0.169(7) 0.198(8) 0.078(4) -0.038(4) 0.041(4) -0.077(6)
C72 0.144(7) 0.328(13) 0.193(8) -0.169(9) 0.104(6) -0.109(8)
O4 0.098(2) 0.091(2) 0.0592(16) 0.0255(15) -0.0177(15) -0.0049(17)
C73 0.195(8) 0.188(8) 0.106(5) 0.070(5) -0.055(5) -0.091(6)
C74 0.199(9) 0.211(9) 0.102(5) 0.068(5) -0.058(5) -0.061(7)
C75 0.079(3) 0.154(5) 0.079(3) 0.035(3) -0.023(3) 0.011(3)
C76 0.095(4) 0.267(11) 0.091(4) 0.025(5) -0.001(3) 0.035(5)
O5 0.144(3) 0.086(2) 0.088(2) -0.0206(18) -0.006(2) 0.055(2)
C77 0.169(7) 0.105(4) 0.130(5) -0.023(4) -0.055(5) 0.062(5)
C78 0.107(4) 0.129(5) 0.102(4) 0.006(3) 0.001(3) 0.048(4)
C79 0.179(7) 0.099(4) 0.143(5) -0.002(4) 0.084(5) 0.042(4)
C80 0.331(12) 0.095(5) 0.088(4) 0.002(3) -0.015(6) 0.051(6)
O6A 0.070(5) 0.097(6) 0.111(7) 0.038(5) 0.035(4) 0.015(4)
C81A 0.130(8) 0.202(14) 0.127(10) 0.083(9) 0.049(7) 0.028(9)
C82A 0.118(7) 0.092(7) 0.131(7) 0.018(6) 0.046(6) 0.015(6)
C83A 0.078(5) 0.139(9) 0.104(6) -0.011(6) 0.048(4) 0.000(5)
C84A 0.128(10) 0.095(9) 0.108(7) 0.017(6) 0.021(7) 0.028(7)
C81B 0.069(7) 0.082(7) 0.134(11) 0.056(7) 0.008(7) -0.003(5)
C82B 0.161(15) 0.178(16) 0.157(12) 0.068(11) 0.065(12) 0.067(13)
C83B 0.126(11) 0.160(12) 0.194(14) 0.102(10) 0.092(9) 0.082(9)
O6B 0.067(6) 0.061(6) 0.111(9) 0.034(6) 0.014(5) 0.020(5)
C84B 0.052(6) 0.077(9) 0.172(12) 0.046(9) 0.034(8) 0.030(6)
O7 0.076(3) 0.127(3) 0.396(9) 0.137(5) 0.099(4) 0.044(2)
C85 0.084(4) 0.092(4) 0.198(8) -0.005(4) 0.015(4) 0.018(3)
C86 0.078(3) 0.129(5) 0.118(4) -0.020(4) 0.021(3) 0.023(3)
C87 0.097(4) 0.111(4) 0.133(5) -0.004(4) 0.040(4) 0.003(3)
C88 0.129(6) 0.125(5) 0.332(12) 0.084(7) 0.121(7) 0.056(5)

loop_
_atom_type_symbol
_atom_type_description
_atom_type_scat_dispersion_real
_atom_type_scat_dispersion_imag
_atom_type_scat_source
C C 0.0033 0.0016 'International Tables Vol C Tables 4.2.6.8 and 6.1.1.4'
H H 0.0000 0.0000 'International Tables Vol C Tables 4.2.6.8 and 6.1.1.4'
N N 0.0061 0.0033 'International Tables Vol C Tables 4.2.6.8 and 6.1.1.4'
O O 0.0106 0.0060 'International Tables Vol C Tables 4.2.6.8 and 6.1.1.4'
Mn Mn 0.3368 0.7283 'International Tables Vol C Tables 4.2.6.8 and 6.1.1.4'
K K 0.2009 0.2494 'International Tables Vol C Tables 4.2.6.8 and 6.1.1.4'

loop_
_geom_angle_atom_site_label_1
_geom_angle_atom_site_label_2
_geom_angle_atom_site_label_3
_geom_angle
N4 Mn1 N2 116.19(8)
N4 Mn1 N3 114.07(8)
N2 Mn1 N3 114.53(8)
N4 Mn1 O1 108.61(7)
N2 Mn1 O1 99.17(7)
N3 Mn1 O1 101.78(8)
N4 Mn1 N1 77.18(7)
N2 Mn1 N1 76.35(7)
N3 Mn1 N1 76.81(8)
O1 Mn1 N1 173.97(7)
O6A K1 O3 106.1(3)
O6A K1 O5 81.0(3)
O3 K1 O5 163.12(12)
O6A K1 O7 150.7(3)
O3 K1 O7 97.38(18)
O5 K1 O7 81.38(16)
O6A K1 O4 101.4(3)
O3 K1 O4 83.34(12)
O5 K1 O4 80.22(11)
O7 K1 O4 98.45(17)
O6A K1 O6B 13.7(3)
O3 K1 O6B 94.9(3)
O5 K1 O6B 89.7(3)
O7 K1 O6B 164.3(4)
O4 K1 O6B 92.7(3)
O6A K1 O2 79.7(3)
O3 K1 O2 81.45(12)
O5 K1 O2 115.17(12)
O7 K1 O2 86.90(16)
O4 K1 O2 164.41(11)
O6B K1 O2 85.2(3)
O6A K1 C72 125.0(3)
O3 K1 C72 20.12(16)
O5 K1 C72 146.2(2)
O7 K1 C72 81.2(2)
O4 K1 C72 74.0(3)
O6B K1 C72 112.6(4)
O2 K1 C72 92.5(3)
O6A K1 C81B 20.9(4)
O3 K1 C81B 87.2(3)
O5 K1 C81B 101.6(3)
O7 K1 C81B 153.2(3)
O4 K1 C81B 108.3(3)
O6B K1 C81B 18.4(4)
O2 K1 C81B 67.6(3)
C72 K1 C81B 106.9(3)
C41 N1 C1 114.47(19)
C41 N1 C21 115.13(19)
C1 N1 C21 114.28(19)
C41 N1 Mn1 103.79(14)
C1 N1 Mn1 103.84(14)
C21 N1 Mn1 103.26(14)
C6 C1 C2 121.2(2)
C6 C1 N1 122.1(2)
C2 C1 N1 116.7(2)
N2 C2 C3 126.3(2)
N2 C2 C1 117.8(2)
C3 C2 C1 115.8(2)
C4 C3 C2 122.1(3)
C4 C3 H3 118.9
C2 C3 H3 118.9
C5 C4 C3 120.6(3)
C5 C4 H4 119.7
C3 C4 H4 119.7
C4 C5 C6 118.8(3)
C4 C5 H5 120.6
C6 C5 H5 120.6
C1 C6 C5 121.3(3)
C1 C6 H6 119.4
C5 C6 H6 119.4
C2 N2 C7 119.0(2)
C2 N2 Mn1 112.78(15)
C7 N2 Mn1 124.59(15)
C8 C7 C12 118.2(2)
C8 C7 N2 123.2(2)
C12 C7 N2 118.6(2)
C7 C8 C9 121.9(2)
C7 C8 H8 119.1
C9 C8 H8 119.1
C8 C9 C10 118.0(2)
C8 C9 C13 120.0(2)
C10 C9 C13 121.9(2)
C11 C10 C9 121.6(2)
C11 C10 H10 119.2
C9 C10 H10 119.2
C12 C11 C10 118.7(2)
C12 C11 C17 120.9(3)
C10 C11 C17 120.4(2)
C11 C12 C7 121.7(2)
C11 C12 H12 119.2
C7 C12 H12 119.2
C16 C13 C14 108.5(3)
C16 C13 C9 108.9(3)
C14 C13 C9 112.9(3)
C16 C13 C15 108.8(3)
C14 C13 C15 107.2(3)
C9 C13 C15 110.5(2)
C13 C14 H14A 109.5
C13 C14 H14B 109.5
H14A C14 H14B 109.5
C13 C14 H14C 109.5
H14A C14 H14C 109.5
H14B C14 H14C 109.5
C13 C15 H15A 109.5
C13 C15 H15B 109.5
H15A C15 H15B 109.5
C13 C15 H15C 109.5
H15A C15 H15C 109.5
H15B C15 H15C 109.5
C13 C16 H16A 109.5
C13 C16 H16B 109.5
H16A C16 H16B 109.5
C13 C16 H16C 109.5
H16A C16 H16C 109.5
H16B C16 H16C 109.5
C18 C17 C20 112.6(5)
C18 C17 C11 110.9(3)
C20 C17 C11 112.2(3)
C18 C17 C19 109.0(4)
C20 C17 C19 103.0(5)
C11 C17 C19 108.7(3)
C17 C18 H18A 109.5
C17 C18 H18B 109.5
H18A C18 H18B 109.5
C17 C18 H18C 109.5
H18A C18 H18C 109.5
H18B C18 H18C 109.5
C17 C19 H19A 109.5
C17 C19 H19B 109.5
H19A C19 H19B 109.5
C17 C19 H19C 109.5
H19A C19 H19C 109.5
H19B C19 H19C 109.5
C17 C20 H20A 109.5
C17 C20 H20B 109.5
H20A C20 H20B 109.5
C17 C20 H20C 109.5
H20A C20 H20C 109.5
H20B C20 H20C 109.5
C26 C21 C22 121.1(2)
C26 C21 N1 121.6(2)
C22 C21 N1 117.2(2)
N3 C22 C23 126.6(3)
N3 C22 C21 117.9(2)
C23 C22 C21 115.5(2)
C24 C23 C22 122.0(3)
C24 C23 H23 119.0
C22 C23 H23 119.0
C23 C24 C25 121.3(3)
C23 C24 H24 119.4
C25 C24 H24 119.4
C24 C25 C26 118.5(3)
C24 C25 H25 120.7
C26 C25 H25 120.7
C21 C26 C25 121.1(3)
C21 C26 H26 119.5
C25 C26 H26 119.5
C22 N3 C27 121.5(2)
C22 N3 Mn1 112.10(17)
C27 N3 Mn1 118.69(16)
C28 C27 N3 117.5(2)
C28 C27 C32 117.7(3)
N3 C27 C32 124.5(3)
C27 C28 C29 121.3(3)
C27 C28 H28 119.3
C29 C28 H28 119.3
C30 C29 C28 118.6(3)
C30 C29 C33 122.4(3)
C28 C29 C33 119.0(3)
C31 C30 C29 121.6(3)
C31 C30 H30 119.2
C29 C30 H30 119.2
C32 C31 C30 118.4(3)
C32 C31 C37 121.1(3)
C30 C31 C37 120.5(3)
C31 C32 C27 122.5(3)
C31 C32 H32 118.7
C27 C32 H32 118.7
C29 C33 C35 109.7(3)
C29 C33 C34 112.1(4)
C35 C33 C34 108.1(3)
C29 C33 C36 108.3(3)
C35 C33 C36 110.2(4)
C34 C33 C36 108.4(3)
C33 C34 H34A 109.5
C33 C34 H34B 109.5
H34A C34 H34B 109.5
C33 C34 H34C 109.5
H34A C34 H34C 109.5
H34B C34 H34C 109.5
C33 C35 H35A 109.5
C33 C35 H35B 109.5
H35A C35 H35B 109.5
C33 C35 H35C 109.5
H35A C35 H35C 109.5
H35B C35 H35C 109.5
C33 C36 H36A 109.5
C33 C36 H36B 109.5
H36A C36 H36B 109.5
C33 C36 H36C 109.5
H36A C36 H36C 109.5
H36B C36 H36C 109.5
C38B C37 C40A 133.8(6)
C38B C37 C31 112.0(5)
C40A C37 C31 114.1(5)
C38B C37 C39A 48.4(7)
C40A C37 C39A 111.9(4)
C31 C37 C39A 107.5(3)
C38B C37 C40B 121.1(8)
C40A C37 C40B 53.0(4)
C31 C37 C40B 100.4(4)
C39A C37 C40B 152.1(5)
C38B C37 C38A 53.5(7)
C40A C37 C38A 108.4(4)
C31 C37 C38A 113.9(3)
C39A C37 C38A 100.2(5)
C40B C37 C38A 68.8(5)
C38B C37 C39B 117.4(8)
C40A C37 C39B 44.6(5)
C31 C37 C39B 106.1(6)
C39A C37 C39B 73.9(6)
C40B C37 C39B 97.4(6)
C38A C37 C39B 139.3(6)
C37 C38A H38A 109.5
C37 C38A H38B 109.5
C37 C38A H38C 109.5
C37 C39A H39A 109.5
C37 C39A H39B 109.5
C37 C39A H39C 109.5
C37 C40A H40A 109.5
C37 C40A H40B 109.5
C37 C40A H40C 109.5
C37 C38B H38D 109.5
C37 C38B H38E 109.5
H38D C38B H38E 109.5
C37 C38B H38F 109.5
H38D C38B H38F 109.5
H38E C38B H38F 109.5
C37 C39B H39D 109.5
C37 C39B H39E 109.5
H39D C39B H39E 109.5
C37 C39B H39F 109.5
H39D C39B H39F 109.5
H39E C39B H39F 109.5
C37 C40B H40D 109.5
C37 C40B H40E 109.5
H40D C40B H40E 109.5
C37 C40B H40F 109.5
H40D C40B H40F 109.5
H40E C40B H40F 109.5
C46 C41 C42 121.5(2)
C46 C41 N1 121.6(2)
C42 C41 N1 116.9(2)
N4 C42 C43 125.5(2)
N4 C42 C41 119.0(2)
C43 C42 C41 115.5(2)
C44 C43 C42 122.0(3)
C44 C43 H43 119.0
C42 C43 H43 119.0
C45 C44 C43 121.1(3)
C45 C44 H44 119.4
C43 C44 H44 119.4
C44 C45 C46 118.7(3)
C44 C45 H45 120.6
C46 C45 H45 120.6
C41 C46 C45 120.9(3)
C41 C46 H46 119.5
C45 C46 H46 119.5
C42 N4 C47 119.4(2)
C42 N4 Mn1 111.86(16)
C47 N4 Mn1 122.29(16)
C52 C47 C48 118.0(2)
C52 C47 N4 119.0(2)
C48 C47 N4 122.9(2)
C49 C48 C47 121.5(3)
C49 C48 H48 119.2
C47 C48 H48 119.2
C50 C49 C48 118.2(3)
C50 C49 C53 122.8(2)
C48 C49 C53 119.0(3)
C49 C50 C51 122.1(3)
C49 C50 H50 118.9
C51 C50 H50 118.9
C52 C51 C50 117.8(3)
C52 C51 C57 121.1(3)
C50 C51 C57 121.1(3)
C47 C52 C51 122.3(3)
C47 C52 H52 118.8
C51 C52 H52 118.8
C56 C53 C54 108.8(3)
C56 C53 C55 109.3(4)
C54 C53 C55 108.3(3)
C56 C53 C49 111.1(3)
C54 C53 C49 112.0(3)
C55 C53 C49 107.3(3)
C53 C54 H54A 109.5
C53 C54 H54B 109.5
H54A C54 H54B 109.5
C53 C54 H54C 109.5
H54A C54 H54C 109.5
H54B C54 H54C 109.5
C53 C55 H55A 109.5
C53 C55 H55B 109.5
H55A C55 H55B 109.5
C53 C55 H55C 109.5
H55A C55 H55C 109.5
H55B C55 H55C 109.5
C53 C56 H56A 109.5
C53 C56 H56B 109.5
H56A C56 H56B 109.5
C53 C56 H56C 109.5
H56A C56 H56C 109.5
H56B C56 H56C 109.5
C59B C57 C60A 125.5(11)
C59B C57 C60B 115.8(11)
C60A C57 C60B 22.6(18)
C59B C57 C51 116.9(6)
C60A C57 C51 114.8(10)
C60B C57 C51 112.5(9)
C59B C57 C59A 43.0(6)
C60A C57 C59A 126.0(12)
C60B C57 C59A 136.0(10)
C51 C57 C59A 111.2(5)
C59B C57 C58B 107.9(6)
C60A C57 C58B 72.6(13)
C60B C57 C58B 94.9(10)
C51 C57 C58B 105.7(4)
C59A C57 C58B 69.0(6)
C59B C57 C58A 51.1(6)
C60A C57 C58A 105.0(13)
C60B C57 C58A 83.5(10)
C51 C57 C58A 99.2(5)
C59A C57 C58A 93.9(6)
C58B C57 C58A 153.5(5)
C57 C58A H58A 109.5
C57 C58A H58B 109.5
C57 C58A H58C 109.5
C57 C59A H59A 109.5
C57 C59A H59B 109.5
C57 C59A H59C 109.5
C57 C60A H60A 109.5
C57 C60A H60B 109.5
C57 C60A H60C 109.5
C57 C58B H58D 109.5
C57 C58B H58E 109.5
H58D C58B H58E 109.5
C57 C58B H58F 109.5
H58D C58B H58F 109.5
H58E C58B H58F 109.5
C57 C59B H59D 109.5
C57 C59B H59E 109.5
H59D C59B H59E 109.5
C57 C59B H59F 109.5
H59D C59B H59F 109.5
H59E C59B H59F 109.5
C57 C60B H60D 109.5
C57 C60B H60E 109.5
H60D C60B H60E 109.5
C57 C60B H60F 109.5
H60D C60B H60F 109.5
H60E C60B H60F 109.5
C61 O1 C64 109.3(2)
C61 O1 Mn1 122.62(18)
C64 O1 Mn1 123.04(16)
O1 C61 C62A 103.6(3)
O1 C61 C62B 103.3(4)
C62A C61 C62B 33.2(4)
O1 C61 H61A 111.0
C62A C61 H61A 111.0
C62B C61 H61A 136.8
O1 C61 H61B 111.0
C62A C61 H61B 111.0
C62B C61 H61B 80.8
H61A C61 H61B 109.0
C63 C62A C61 103.4(4)
C63 C62A H62A 111.1
C61 C62A H62A 111.1
C63 C62A H62B 111.1
C61 C62A H62B 111.1
C63 C62B C61 99.9(7)
C63 C62B H62C 111.8
C61 C62B H62C 111.8
C63 C62B H62D 111.8
C61 C62B H62D 111.8
H62C C62B H62D 109.5
C62B C63 C62A 39.0(5)
C62B C63 C64 116.5(5)
C62A C63 C64 104.0(3)
C62B C63 H63A 128.3
C62A C63 H63A 111.0
C64 C63 H63A 111.0
C62B C63 H63B 72.1
C62A C63 H63B 111.0
C64 C63 H63B 111.0
H63A C63 H63B 109.0
O1 C64 C63 104.2(3)
O1 C64 H64A 110.9
C63 C64 H64A 110.9
O1 C64 H64B 110.9
C63 C64 H64B 110.9
H64A C64 H64B 108.9
C65 O2 C68 108.9(4)
C65 O2 K1 120.3(3)
C68 O2 K1 129.5(3)
O2 C65 C66 108.0(6)
O2 C65 H65A 110.1
C66 C65 H65A 110.1
O2 C65 H65B 110.1
C66 C65 H65B 110.1
H65A C65 H65B 108.4
C65 C66 C67 106.5(5)
C65 C66 H66A 110.4
C67 C66 H66A 110.4
C65 C66 H66B 110.4
C67 C66 H66B 110.4
H66A C66 H66B 108.6
C68 C67 C66 105.7(6)
C68 C67 H67A 110.6
C66 C67 H67A 110.6
C68 C67 H67B 110.6
C66 C67 H67B 110.6
H67A C67 H67B 108.7
C67 C68 O2 107.6(5)
C67 C68 H68A 110.2
O2 C68 H68A 110.2
C67 C68 H68B 110.2
O2 C68 H68B 110.2
H68A C68 H68B 108.5
C72 O3 C69 109.9(5)
C72 O3 K1 116.1(5)
C69 O3 K1 132.2(3)
O3 C69 C70 105.6(4)
O3 C69 H69A 110.6
C70 C69 H69A 110.6
O3 C69 H69B 110.6
C70 C69 H69B 110.6
H69A C69 H69B 108.7
C71 C70 C69 106.8(5)
C71 C70 H70A 110.4
C69 C70 H70A 110.4
C71 C70 H70B 110.4
C69 C70 H70B 110.4
H70A C70 H70B 108.6
C70 C71 C72 103.4(6)
C70 C71 H71A 111.1
C72 C71 H71A 111.1
C70 C71 H71B 111.1
C72 C71 H71B 111.1
H71A C71 H71B 109.0
O3 C72 C71 108.0(6)
O3 C72 K1 43.8(3)
C71 C72 K1 141.2(8)
O3 C72 H72A 110.1
C71 C72 H72A 110.1
K1 C72 H72A 105.8
O3 C72 H72B 110.1
C71 C72 H72B 110.1
K1 C72 H72B 70.8
H72A C72 H72B 108.4
C73 O4 C76 104.5(5)
C73 O4 K1 138.6(4)
C76 O4 K1 116.8(4)
O4 C73 C74 105.5(6)
O4 C73 H73A 110.6
C74 C73 H73A 110.6
O4 C73 H73B 110.6
C74 C73 H73B 110.6
H73A C73 H73B 108.8
C75 C74 C73 106.0(6)
C75 C74 H74A 110.5
C73 C74 H74A 110.5
C75 C74 H74B 110.5
C73 C74 H74B 110.5
H74A C74 H74B 108.7
C74 C75 C76 97.5(6)
C74 C75 H75A 112.3
C76 C75 H75A 112.3
C74 C75 H75B 112.3
C76 C75 H75B 112.3
H75A C75 H75B 109.9
O4 C76 C75 108.2(5)
O4 C76 H76A 110.0
C75 C76 H76A 110.0
O4 C76 H76B 110.0
C75 C76 H76B 110.0
H76A C76 H76B 108.4
C80 O5 C77 108.1(5)
C80 O5 K1 118.1(4)
C77 O5 K1 125.1(3)
C78 C77 O5 108.8(5)
C78 C77 H77A 109.9
O5 C77 H77A 109.9
C78 C77 H77B 109.9
O5 C77 H77B 109.9
H77A C77 H77B 108.3
C77 C78 C79 94.5(6)
C77 C78 H78A 112.8
C79 C78 H78A 112.8
C77 C78 H78B 112.8
C79 C78 H78B 112.8
H78A C78 H78B 110.3
C78 C79 C80 99.2(5)
C78 C79 H79A 111.9
C80 C79 H79A 111.9
C78 C79 H79B 111.9
C80 C79 H79B 111.9
H79A C79 H79B 109.6
O5 C80 C79 99.9(6)
O5 C80 H80A 111.8
C79 C80 H80A 111.8
O5 C80 H80B 111.8
C79 C80 H80B 111.8
H80A C80 H80B 109.5
C81A O6A C84A 105.7(11)
C81A O6A K1 121.6(10)
C84A O6A K1 127.1(9)
C82A C81A O6A 112.6(15)
C83A C82A C81A 104.3(12)
C83A C82A H82A 110.9
C81A C82A H82A 110.9
C83A C82A H82B 110.9
C81A C82A H82B 110.9
H82A C82A H82B 108.9
C82A C83A C84A 107.8(10)
O6A C84A C83A 94.9(10)
O6B C81B C82B 94.4(13)
O6B C81B K1 42.1(8)
C82B C81B K1 116.5(11)
O6B C81B H81C 112.9
C82B C81B H81C 112.9
K1 C81B H81C 71.2
O6B C81B H81D 112.9
C82B C81B H81D 112.9
K1 C81B H81D 124.8
H81C C81B H81D 110.3
C83B C82B C81B 89.9(16)
C83B C82B H82C 113.6
C81B C82B H82C 113.7
C83B C82B H82D 113.7
C81B C82B H82D 113.6
H82C C82B H82D 110.9
C84B C83B C82B 105.3(16)
C84B C83B H83C 110.7
C82B C83B H83C 110.7
C84B C83B H83D 110.7
C82B C83B H83D 110.7
H83C C83B H83D 108.8
C81B O6B C84B 114.9(15)
C81B O6B K1 119.6(10)
C84B O6B K1 119.3(10)
C83B C84B O6B 110.0(15)
C83B C84B H84C 109.7
O6B C84B H84C 109.7
C83B C84B H84D 109.7
O6B C84B H84D 109.7
H84C C84B H84D 108.2
C85 O7 C88 109.1(5)
C85 O7 K1 130.9(4)
C88 O7 K1 118.5(4)
O7 C85 C86 107.7(5)
O7 C85 H85A 110.2
C86 C85 H85A 110.2
O7 C85 H85B 110.2
C86 C85 H85B 110.2
H85A C85 H85B 108.5
C87 C86 C85 101.5(5)
C87 C86 H86A 111.5
C85 C86 H86A 111.5
C87 C86 H86B 111.5
C85 C86 H86B 111.5
H86A C86 H86B 109.3
C88 C87 C86 107.1(6)
C88 C87 H87A 110.3
C86 C87 H87A 110.3
C88 C87 H87B 110.3
C86 C87 H87B 110.3
H87A C87 H87B 108.5
C87 C88 O7 101.0(7)
C87 C88 H88A 111.6
O7 C88 H88A 111.6
C87 C88 H88B 111.6
O7 C88 H88B 111.6
H88A C88 H88B 109.4

loop_
_geom_bond_atom_site_label_1
_geom_bond_atom_site_label_2
_geom_bond_distance
Mn1 N4 2.105(2)
Mn1 N2 2.105(2)
Mn1 N3 2.113(2)
Mn1 O1 2.2175(18)
Mn1 N1 2.2959(19)
K1 O6A 2.666(10)
K1 O3 2.674(3)
K1 O5 2.697(4)
K1 O7 2.704(4)
K1 O4 2.719(3)
K1 O6B 2.723(15)
K1 O2 2.736(3)
K1 C72 3.470(8)
K1 C81B 3.535(14)
N1 C41 1.452(3)
N1 C1 1.455(3)
N1 C21 1.459(3)
C1 C6 1.385(3)
C1 C2 1.427(3)
C2 N2 1.369(3)
C2 C3 1.411(4)
C3 C4 1.387(4)
C3 H3 0.9500
C4 C5 1.390(4)
C4 H4 0.9500
C5 C6 1.385(4)
C5 H5 0.9500
C6 H6 0.9500
N2 C7 1.410(3)
C7 C8 1.393(4)
C7 C12 1.397(3)
C8 C9 1.397(3)
C8 H8 0.9500
C9 C10 1.400(4)
C9 C13 1.534(4)
C10 C11 1.390(4)
C10 H10 0.9500
C11 C12 1.390(4)
C11 C17 1.542(4)
C12 H12 0.9500
C13 C16 1.533(5)
C13 C14 1.526(5)
C13 C15 1.529(5)
C14 H14A 0.9800
C14 H14B 0.9800
C14 H14C 0.9800
C15 H15A 0.9800
C15 H15B 0.9800
C15 H15C 0.9800
C16 H16A 0.9800
C16 H16B 0.9800
C16 H16C 0.9800
C17 C18 1.489(6)
C17 C20 1.519(7)
C17 C19 1.550(7)
C18 H18A 0.9800
C18 H18B 0.9800
C18 H18C 0.9800
C19 H19A 0.9800
C19 H19B 0.9800
C19 H19C 0.9800
C20 H20A 0.9800
C20 H20B 0.9800
C20 H20C 0.9800
C21 C26 1.383(3)
C21 C22 1.430(4)
C22 N3 1.373(3)
C22 C23 1.417(4)
C23 C24 1.380(4)
C23 H23 0.9500
C24 C25 1.375(5)
C24 H24 0.9500
C25 C26 1.398(4)
C25 H25 0.9500
C26 H26 0.9500
N3 C27 1.404(3)
C27 C28 1.393(4)
C27 C32 1.407(4)
C28 C29 1.409(4)
C28 H28 0.9500
C29 C30 1.397(5)
C29 C33 1.531(5)
C30 C31 1.390(5)
C30 H30 0.9500
C31 C32 1.384(4)
C31 C37 1.541(5)
C32 H32 0.9500
C33 C35 1.532(6)
C33 C34 1.535(6)
C33 C36 1.542(6)
C34 H34A 0.9800
C34 H34B 0.9800
C34 H34C 0.9800
C35 H35A 0.9800
C35 H35B 0.9800
C35 H35C 0.9800
C36 H36A 0.9800
C36 H36B 0.9800
C36 H36C 0.9800
C37 C38B 1.323(14)
C37 C40A 1.445(7)
C37 C39A 1.576(8)
C37 C40B 1.587(9)
C37 C38A 1.620(8)
C37 C39B 1.684(11)
C38A H38A 0.9800
C38A H38B 0.9800
C38A H38C 0.9800
C39A H39A 0.9800
C39A H39B 0.9800
C39A H39C 0.9800
C40A H40A 0.9800
C40A H40B 0.9800
C40A H40C 0.9800
C38B H38D 0.9800
C38B H38E 0.9800
C38B H38F 0.9800
C39B H39D 0.9800
C39B H39E 0.9800
C39B H39F 0.9800
C40B H40D 0.9800
C40B H40E 0.9800
C40B H40F 0.9800
C41 C46 1.390(4)
C41 C42 1.425(3)
C42 N4 1.370(3)
C42 C43 1.423(3)
C43 C44 1.385(4)
C43 H43 0.9500
C44 C45 1.380(5)
C44 H44 0.9500
C45 C46 1.397(4)
C45 H45 0.9500
C46 H46 0.9500
N4 C47 1.413(3)
C47 C52 1.393(4)
C47 C48 1.408(4)
C48 C49 1.400(4)
C48 H48 0.9500
C49 C50 1.393(4)
C49 C53 1.556(4)
C50 C51 1.403(5)
C50 H50 0.9500
C51 C52 1.395(4)
C51 C57 1.541(5)
C52 H52 0.9500
C53 C56 1.510(6)
C53 C54 1.522(4)
C53 C55 1.546(5)
C54 H54A 0.9800
C54 H54B 0.9800
C54 H54C 0.9800
C55 H55A 0.9800
C55 H55B 0.9800
C55 H55C 0.9800
C56 H56A 0.9800
C56 H56B 0.9800
C56 H56C 0.9800
C57 C59B 1.335(9)
C57 C60A 1.395(18)
C57 C60B 1.42(3)
C57 C59A 1.549(9)
C57 C58B 1.728(10)
C57 C58A 1.816(12)
C58A H58A 0.9800
C58A H58B 0.9800
C58A H58C 0.9800
C59A H59A 0.9800
C59A H59B 0.9800
C59A H59C 0.9800
C60A H60A 0.9800
C60A H60B 0.9800
C60A H60C 0.9800
C58B H58D 0.9800
C58B H58E 0.9800
C58B H58F 0.9800
C59B H59D 0.9800
C59B H59E 0.9800
C59B H59F 0.9800
C60B H60D 0.9800
C60B H60E 0.9800
C60B H60F 0.9800
O1 C61 1.443(4)
O1 C64 1.448(3)
C61 C62A 1.518(6)
C61 C62B 1.677(11)
C61 H61A 0.9900
C61 H61B 0.9900
C62A C63 1.429(7)
C62A H62A 0.9126
C62A H62B 0.9126
C62B C63 1.329(11)
C62B H62C 0.9900
C62B H62D 0.9900
C63 C64 1.490(4)
C63 H63A 0.9900
C63 H63B 0.9900
C64 H64A 0.9577
C64 H64B 0.9577
O2 C65 1.403(7)
O2 C68 1.438(7)
C65 C66 1.426(10)
C65 H65A 1.1114
C65 H65B 1.1114
C66 C67 1.480(11)
C66 H66A 0.9900
C66 H66B 0.9900
C67 C68 1.439(9)
C67 H67A 0.8778
C67 H67B 0.8778
C68 H68A 1.0888
C68 H68B 1.0888
O3 C72 1.329(7)
O3 C69 1.398(6)
C69 C70 1.498(7)
C69 H69A 0.9900
C69 H69B 0.9900
C70 C71 1.380(8)
C70 H70A 0.9900
C70 H70B 0.9900
C71 C72 1.501(10)
C71 H71A 0.9900
C71 H71B 0.9900
C72 H72A 0.9900
C72 H72B 0.9900
O4 C73 1.400(8)
O4 C76 1.393(7)
C73 C74 1.525(10)
C73 H73A 0.9900
C73 H73B 0.9900
C74 C75 1.392(9)
C74 H74A 0.9900
C74 H74B 0.9900
C75 C76 1.490(8)
C75 H75A 0.9900
C75 H75B 0.9900
C76 H76A 0.9322
C76 H76B 0.9322
O5 C80 1.410(8)
O5 C77 1.399(7)
C77 C78 1.402(9)
C77 H77A 0.9900
C77 H77B 0.9900
C78 C79 1.513(9)
C78 H78A 0.9900
C78 H78B 0.9900
C79 C80 1.595(11)
C79 H79A 0.9900
C79 H79B 0.9900
C80 H80A 0.9900
C80 H80B 0.9900
O6A C81A 1.446(17)
O6A C84A 1.54(2)
C81A C82A 1.36(2)
C81A H81A 1.1762
C81A H81B 1.1762
C82A C83A 1.331(17)
C82A H82A 0.9900
C82A H82B 0.9900
C83A C84A 1.632(18)
C83A H83A 0.5046
C83A H83B 0.5046
C84A H84A 1.1173
C84A H84B 1.1173
C81B O6B 1.281(19)
C81B C82B 1.96(3)
C81B H81C 0.5127
C81B H81D 0.5127
C82B C83B 1.50(3)
C82B H82C 0.9900
C82B H82D 0.9900
C83B C84B 1.34(2)
C83B H83C 0.8891
C83B H83D 0.8891
O6B C84B 1.47(2)
C84B H84C 0.6729
C84B H84D 0.6729
O7 C85 1.323(7)
O7 C88 1.491(9)
C85 C86 1.523(9)
C85 H85A 0.8676
C85 H85B 0.8676
C86 C87 1.454(9)
C86 H86A 0.9900
C86 H86B 0.9900
C87 C88 1.400(10)
C87 H87A 0.9900
C87 H87B 0.9900
C88 H88A 0.9900
C88 H88B 0.9900

loop_
_geom_torsion_atom_site_label_1
_geom_torsion_atom_site_label_2
_geom_torsion_atom_site_label_3
_geom_torsion_atom_site_label_4
_geom_torsion
N4 Mn1 N1 C41 -27.59(15)
N2 Mn1 N1 C41 -149.00(16)
N3 Mn1 N1 C41 91.28(16)
O1 Mn1 N1 C41 168.5(7)
N4 Mn1 N1 C1 92.39(15)
N2 Mn1 N1 C1 -29.01(14)
N3 Mn1 N1 C1 -148.73(15)
O1 Mn1 N1 C1 -71.5(7)
N4 Mn1 N1 C21 -148.06(15)
N2 Mn1 N1 C21 90.53(14)
N3 Mn1 N1 C21 -29.19(14)
O1 Mn1 N1 C21 48.0(8)
C41 N1 C1 C6 -42.8(3)
C21 N1 C1 C6 93.0(3)
Mn1 N1 C1 C6 -155.3(2)
C41 N1 C1 C2 139.6(2)
C21 N1 C1 C2 -84.5(3)
Mn1 N1 C1 C2 27.2(2)
C6 C1 C2 N2 177.2(2)
N1 C1 C2 N2 -5.3(3)
C6 C1 C2 C3 -4.5(4)
N1 C1 C2 C3 173.0(2)
N2 C2 C3 C4 -178.9(3)
C1 C2 C3 C4 2.9(4)
C2 C3 C4 C5 0.6(5)
C3 C4 C5 C6 -2.7(5)
C2 C1 C6 C5 2.6(4)
N1 C1 C6 C5 -174.8(3)
C4 C5 C6 C1 1.1(5)
C3 C2 N2 C7 -0.9(4)
C1 C2 N2 C7 177.1(2)
C3 C2 N2 Mn1 158.6(2)
C1 C2 N2 Mn1 -23.3(3)
N4 Mn1 N2 C2 -39.19(19)
N3 Mn1 N2 C2 97.21(18)
O1 Mn1 N2 C2 -155.27(17)
N1 Mn1 N2 C2 28.86(16)
N4 Mn1 N2 C7 119.03(19)
N3 Mn1 N2 C7 -104.6(2)
O1 Mn1 N2 C7 3.0(2)
N1 Mn1 N2 C7 -172.9(2)
C2 N2 C7 C8 64.8(3)
Mn1 N2 C7 C8 -92.2(3)
C2 N2 C7 C12 -119.1(3)
Mn1 N2 C7 C12 83.9(3)
C12 C7 C8 C9 1.7(4)
N2 C7 C8 C9 177.9(2)
C7 C8 C9 C10 -1.4(4)
C7 C8 C9 C13 -178.7(2)
C8 C9 C10 C11 0.1(4)
C13 C9 C10 C11 177.3(2)
C9 C10 C11 C12 0.9(4)
C9 C10 C11 C17 -178.6(3)
C10 C11 C12 C7 -0.6(4)
C17 C11 C12 C7 178.9(3)
C8 C7 C12 C11 -0.7(4)
N2 C7 C12 C11 -177.1(2)
C8 C9 C13 C16 75.1(3)
C10 C9 C13 C16 -102.1(3)
C8 C9 C13 C14 -164.4(3)
C10 C9 C13 C14 18.5(4)
C8 C9 C13 C15 -44.4(4)
C10 C9 C13 C15 138.5(3)
C12 C11 C17 C18 121.3(4)
C10 C11 C17 C18 -59.2(4)
C12 C11 C17 C20 -5.6(6)
C10 C11 C17 C20 173.9(5)
C12 C11 C17 C19 -118.8(4)
C10 C11 C17 C19 60.6(4)
C41 N1 C21 C26 94.4(3)
C1 N1 C21 C26 -41.1(3)
Mn1 N1 C21 C26 -153.18(19)
C41 N1 C21 C22 -85.0(2)
C1 N1 C21 C22 139.5(2)
Mn1 N1 C21 C22 27.4(2)
C26 C21 C22 N3 175.3(2)
N1 C21 C22 N3 -5.3(3)
C26 C21 C22 C23 -7.7(3)
N1 C21 C22 C23 171.7(2)
N3 C22 C23 C24 -176.8(2)
C21 C22 C23 C24 6.6(4)
C22 C23 C24 C25 -1.1(4)
C23 C24 C25 C26 -3.6(4)
C22 C21 C26 C25 3.5(4)
N1 C21 C26 C25 -175.9(2)
C24 C25 C26 C21 2.4(4)
C23 C22 N3 C27 11.0(4)
C21 C22 N3 C27 -172.4(2)
C23 C22 N3 Mn1 160.0(2)
C21 C22 N3 Mn1 -23.4(3)
N4 Mn1 N3 C22 98.34(17)
N2 Mn1 N3 C22 -38.99(18)
O1 Mn1 N3 C22 -144.90(16)
N1 Mn1 N3 C22 29.09(15)
N4 Mn1 N3 C27 -111.77(18)
N2 Mn1 N3 C27 110.90(18)
O1 Mn1 N3 C27 5.0(2)
N1 Mn1 N3 C27 178.98(19)
C22 N3 C27 C28 -148.4(2)
Mn1 N3 C27 C28 64.6(3)
C22 N3 C27 C32 38.4(4)
Mn1 N3 C27 C32 -108.6(3)
N3 C27 C28 C29 -174.0(2)
C32 C27 C28 C29 -0.3(4)
C27 C28 C29 C30 -0.8(4)
C27 C28 C29 C33 176.0(3)
C28 C29 C30 C31 1.3(4)
C33 C29 C30 C31 -175.4(3)
C29 C30 C31 C32 -0.7(5)
C29 C30 C31 C37 177.7(3)
C30 C31 C32 C27 -0.4(4)
C37 C31 C32 C27 -178.8(3)
C28 C27 C32 C31 0.9(4)
N3 C27 C32 C31 174.1(3)
C30 C29 C33 C35 -129.3(4)
C28 C29 C33 C35 54.1(4)
C30 C29 C33 C34 -9.1(5)
C28 C29 C33 C34 174.2(3)
C30 C29 C33 C36 110.4(4)
C28 C29 C33 C36 -66.3(4)
C32 C31 C37 C38B 58.7(8)
C30 C31 C37 C38B -119.7(7)
C32 C31 C37 C40A -125.1(4)
C30 C31 C37 C40A 56.5(5)
C32 C31 C37 C39A 110.2(4)
C30 C31 C37 C39A -68.2(5)
C32 C31 C37 C40B -71.1(5)
C30 C31 C37 C40B 110.5(5)
C32 C31 C37 C38A 0.2(5)
C30 C31 C37 C38A -178.2(4)
C32 C31 C37 C39B -172.0(5)
C30 C31 C37 C39B 9.6(6)
C1 N1 C41 C46 92.1(3)
C21 N1 C41 C46 -43.3(3)
Mn1 N1 C41 C46 -155.4(2)
C1 N1 C41 C42 -87.1(3)
C21 N1 C41 C42 137.5(2)
Mn1 N1 C41 C42 25.4(2)
C46 C41 C42 N4 176.5(3)
N1 C41 C42 N4 -4.3(3)
C46 C41 C42 C43 -5.5(4)
N1 C41 C42 C43 173.7(2)
N4 C42 C43 C44 -178.2(3)
C41 C42 C43 C44 3.9(4)
C42 C43 C44 C45 -0.4(5)
C43 C44 C45 C46 -1.8(5)
C42 C41 C46 C45 3.5(4)
N1 C41 C46 C45 -175.6(3)
C44 C45 C46 C41 0.2(5)
C43 C42 N4 C47 7.1(4)
C41 C42 N4 C47 -175.1(2)
C43 C42 N4 Mn1 159.5(2)
C41 C42 N4 Mn1 -22.7(3)
N2 Mn1 N4 C42 95.03(18)
N3 Mn1 N4 C42 -41.58(19)
O1 Mn1 N4 C42 -154.30(16)
N1 Mn1 N4 C42 27.46(17)
N2 Mn1 N4 C47 -113.49(19)
N3 Mn1 N4 C47 109.9(2)
O1 Mn1 N4 C47 -2.8(2)
N1 Mn1 N4 C47 178.9(2)
C42 N4 C47 C52 -130.5(3)
Mn1 N4 C47 C52 80.0(3)
C42 N4 C47 C48 54.2(3)
Mn1 N4 C47 C48 -95.2(3)
C52 C47 C48 C49 2.1(4)
N4 C47 C48 C49 177.4(2)
C47 C48 C49 C50 -1.7(4)
C47 C48 C49 C53 176.7(3)
C48 C49 C50 C51 -0.2(5)
C53 C49 C50 C51 -178.6(3)
C49 C50 C51 C52 1.6(5)
C49 C50 C51 C57 -179.2(4)
C48 C47 C52 C51 -0.6(4)
N4 C47 C52 C51 -176.1(3)
C50 C51 C52 C47 -1.1(5)
C57 C51 C52 C47 179.6(4)
C50 C49 C53 C56 -131.5(4)
C48 C49 C53 C56 50.1(4)
C50 C49 C53 C54 -9.6(5)
C48 C49 C53 C54 172.0(3)
C50 C49 C53 C55 109.1(4)
C48 C49 C53 C55 -69.3(4)
C52 C51 C57 C59B 119.9(7)
C50 C51 C57 C59B -59.3(9)
C52 C51 C57 C60A -42.4(15)
C50 C51 C57 C60A 138.4(14)
C52 C51 C57 C60B -17.8(12)
C50 C51 C57 C60B 163.0(11)
C52 C51 C57 C59A 166.8(6)
C50 C51 C57 C59A -12.4(8)
C52 C51 C57 C58B -120.1(5)
C50 C51 C57 C58B 60.7(6)
C52 C51 C57 C58A 69.0(5)
C50 C51 C57 C58A -110.3(5)
N4 Mn1 O1 C61 -41.6(3)
N2 Mn1 O1 C61 80.1(3)
N3 Mn1 O1 C61 -162.3(3)
N1 Mn1 O1 C61 121.8(7)
N4 Mn1 O1 C64 166.07(18)
N2 Mn1 O1 C64 -72.19(19)
N3 Mn1 O1 C64 45.4(2)
N1 Mn1 O1 C64 -30.5(8)
C64 O1 C61 C62A -11.4(4)
Mn1 O1 C61 C62A -167.0(3)
C64 O1 C61 C62B 22.8(5)
Mn1 O1 C61 C62B -132.8(5)
O1 C61 C62A C63 31.9(5)
C62B C61 C62A C63 -61.8(7)
O1 C61 C62B C63 -25.2(8)
C62A C61 C62B C63 69.3(8)
C61 C62B C63 C62A -59.9(7)
C61 C62B C63 C64 19.3(9)
C61 C62A C63 C62B 75.3(7)
C61 C62A C63 C64 -39.7(5)
C61 O1 C64 C63 -12.4(4)
Mn1 O1 C64 C63 143.1(3)
C62B C63 C64 O1 -6.7(8)
C62A C63 C64 O1 32.9(5)
O6A K1 O2 C65 -103.3(6)
O3 K1 O2 C65 148.5(6)
O5 K1 O2 C65 -28.5(6)
O7 K1 O2 C65 50.5(6)
O4 K1 O2 C65 161.2(6)
O6B K1 O2 C65 -115.9(6)
C72 K1 O2 C65 131.6(6)
C81B K1 O2 C65 -121.1(6)
O6A K1 O2 C68 91.3(7)
O3 K1 O2 C68 -16.9(6)
O5 K1 O2 C68 166.2(6)
O7 K1 O2 C68 -114.9(7)
O4 K1 O2 C68 -4.1(9)
O6B K1 O2 C68 78.7(7)
C72 K1 O2 C68 -33.8(6)
C81B K1 O2 C68 73.5(7)
C68 O2 C65 C66 11.5(9)
K1 O2 C65 C66 -156.6(5)
O2 C65 C66 C67 -17.9(10)
C65 C66 C67 C68 17.5(10)
C66 C67 C68 O2 -10.6(9)
C65 O2 C68 C67 -0.3(10)
K1 O2 C68 C67 166.4(4)
O6A K1 O3 C72 160.9(9)
O5 K1 O3 C72 47.8(10)
O7 K1 O3 C72 -36.9(9)
O4 K1 O3 C72 60.8(9)
O6B K1 O3 C72 153.0(9)
O2 K1 O3 C72 -122.6(9)
C81B K1 O3 C72 169.7(9)
O6A K1 O3 C69 -1.6(5)
O5 K1 O3 C69 -114.7(5)
O7 K1 O3 C69 160.7(5)
O4 K1 O3 C69 -101.6(5)
O6B K1 O3 C69 -9.4(5)
O2 K1 O3 C69 75.0(5)
C72 K1 O3 C69 -162.4(10)
C81B K1 O3 C69 7.3(5)
C72 O3 C69 C70 -4.7(10)
K1 O3 C69 C70 158.6(4)
O3 C69 C70 C71 -12.1(9)
C69 C70 C71 C72 21.9(12)
C69 O3 C72 C71 18.5(14)
K1 O3 C72 C71 -147.7(8)
C69 O3 C72 K1 166.2(8)
C70 C71 C72 O3 -25.7(15)
C70 C71 C72 K1 -61.9(16)
O6A K1 C72 O3 -22.6(10)
O5 K1 C72 O3 -157.2(5)
O7 K1 C72 O3 143.0(9)
O4 K1 C72 O3 -115.5(8)
O6B K1 C72 O3 -29.4(10)
O2 K1 C72 O3 56.5(8)
C81B K1 C72 O3 -10.8(9)
O6A K1 C72 C71 31.6(15)
O3 K1 C72 C71 54.2(9)
O5 K1 C72 C71 -103.1(11)
O7 K1 C72 C71 -162.8(14)
O4 K1 C72 C71 -61.4(13)
O6B K1 C72 C71 24.8(15)
O2 K1 C72 C71 110.7(13)
C81B K1 C72 C71 43.4(14)
O6A K1 O4 C73 144.7(9)
O3 K1 O4 C73 -110.1(9)
O5 K1 O4 C73 66.0(9)
O7 K1 O4 C73 -13.6(9)
O6B K1 O4 C73 155.3(9)
O2 K1 O4 C73 -122.8(9)
C72 K1 O4 C73 -91.9(9)
C81B K1 O4 C73 165.1(9)
O6A K1 O4 C76 -32.6(6)
O3 K1 O4 C76 72.6(5)
O5 K1 O4 C76 -111.2(5)
O7 K1 O4 C76 169.1(5)
O6B K1 O4 C76 -22.0(6)
O2 K1 O4 C76 59.9(8)
C72 K1 O4 C76 90.8(5)
C81B K1 O4 C76 -12.2(6)
C76 O4 C73 C74 -6.6(11)
K1 O4 C73 C74 175.9(6)
O4 C73 C74 C75 -21.1(13)
C73 C74 C75 C76 36.6(11)
C73 O4 C76 C75 30.9(10)
K1 O4 C76 C75 -150.9(5)
C74 C75 C76 O4 -43.1(10)
O6A K1 O5 C80 56.6(7)
O3 K1 O5 C80 173.2(6)
O7 K1 O5 C80 -99.8(6)
O4 K1 O5 C80 160.0(6)
O6B K1 O5 C80 67.2(7)
O2 K1 O5 C80 -17.4(7)
C72 K1 O5 C80 -159.5(7)
C81B K1 O5 C80 53.1(7)
O6A K1 O5 C77 -87.1(6)
O3 K1 O5 C77 29.4(8)
O7 K1 O5 C77 116.4(6)
O4 K1 O5 C77 16.2(6)
O6B K1 O5 C77 -76.6(7)
O2 K1 O5 C77 -161.2(6)
C72 K1 O5 C77 56.7(8)
C81B K1 O5 C77 -90.7(6)
C80 O5 C77 C78 26.3(10)
K1 O5 C77 C78 173.1(4)
O5 C77 C78 C79 -49.1(8)
C77 C78 C79 C80 50.6(7)
C77 O5 C80 C79 8.8(9)
K1 O5 C80 C79 -140.6(5)
C78 C79 C80 O5 -37.5(8)
O3 K1 O6A C81A 67.8(12)
O5 K1 O6A C81A -127.9(12)
O7 K1 O6A C81A -74.2(13)
O4 K1 O6A C81A 154.1(12)
O6B K1 O6A C81A 103(3)
O2 K1 O6A C81A -10.1(12)
C72 K1 O6A C81A 75.7(13)
C81B K1 O6A C81A 42.3(11)
O3 K1 O6A C84A -82.1(12)
O5 K1 O6A C84A 82.2(12)
O7 K1 O6A C84A 135.9(10)
O4 K1 O6A C84A 4.2(12)
O6B K1 O6A C84A -46.9(19)
O2 K1 O6A C84A -160.0(12)
C72 K1 O6A C84A -74.2(13)
C81B K1 O6A C84A -107.5(15)
C84A O6A C81A C82A -6(2)
K1 O6A C81A C82A -161.3(14)
O6A C81A C82A C83A 29(2)
C81A C82A C83A C84A -39.4(17)
C81A O6A C84A C83A -15.1(14)
K1 O6A C84A C83A 138.5(9)
C82A C83A C84A O6A 33.8(14)
O6A K1 C81B O6B 40.8(11)
O3 K1 C81B O6B -114.8(13)
O5 K1 C81B O6B 50.7(13)
O7 K1 C81B O6B 144.5(11)
O4 K1 C81B O6B -32.7(13)
O2 K1 C81B O6B 163.3(13)
C72 K1 C81B O6B -111.1(13)
O6A K1 C81B C82B -23.9(11)
O3 K1 C81B C82B -179.5(11)
O5 K1 C81B C82B -14.1(11)
O7 K1 C81B C82B 79.7(12)
O4 K1 C81B C82B -97.5(11)
O6B K1 C81B C82B -64.8(15)
O2 K1 C81B C82B 98.5(11)
C72 K1 C81B C82B -175.8(10)
O6B C81B C82B C83B 43.0(17)
K1 C81B C82B C83B 80.4(17)
C81B C82B C83B C84B -45(2)
C82B C81B O6B C84B -26.4(18)
K1 C81B O6B C84B -152(2)
C82B C81B O6B K1 125.7(13)
O6A K1 O6B C81B -81(2)
O3 K1 O6B C81B 65.5(13)
O5 K1 O6B C81B -130.7(13)
O7 K1 O6B C81B -75.6(18)
O4 K1 O6B C81B 149.1(12)
O2 K1 O6B C81B -15.4(12)
C72 K1 O6B C81B 75.3(13)
O6A K1 O6B C84B 70(2)
O3 K1 O6B C84B -143.5(16)
O5 K1 O6B C84B 20.2(16)
O7 K1 O6B C84B 75(2)
O4 K1 O6B C84B -60.0(16)
O2 K1 O6B C84B 135.5(16)
C72 K1 O6B C84B -133.8(16)
C81B K1 O6B C84B 151(2)
C82B C83B C84B O6B 38(3)
C81B O6B C84B C83B 0(3)
K1 O6B C84B C83B -152.7(16)
O6A K1 O7 C85 123.1(9)
O3 K1 O7 C85 -20.2(8)
O5 K1 O7 C85 176.8(8)
O4 K1 O7 C85 -104.6(8)
O6B K1 O7 C85 120.7(13)
O2 K1 O7 C85 60.7(8)
C72 K1 O7 C85 -32.3(8)
C81B K1 O7 C85 78.1(12)
O6A K1 O7 C88 -72.7(9)
O3 K1 O7 C88 143.9(7)
O5 K1 O7 C88 -19.1(7)
O4 K1 O7 C88 59.6(7)
O6B K1 O7 C88 -75.2(14)
O2 K1 O7 C88 -135.1(7)
C72 K1 O7 C88 131.8(8)
C81B K1 O7 C88 -117.8(9)
C88 O7 C85 C86 -12.8(10)
K1 O7 C85 C86 152.4(5)
O7 C85 C86 C87 -9.7(9)
C85 C86 C87 C88 30.0(9)
C86 C87 C88 O7 -37.1(10)
C85 O7 C88 C87 31.2(11)
K1 O7 C88 C87 -136.2(6)
